data_4301332
loop_
_publ_author_name
'Vadapalli Chandrasekhar'
'Balasubramanian Murugesa Pandian'
'Jagadese J. Vittal'
'Rodolphe Cl\'erac'

_publ_contact_author_address
;Head, Department of Chemistry
Indian Institute of Technology Kanpur
Kanpur 208016
Uttarpradesh
India
;
_publ_contact_author_email vc@iitk.ac.in
_publ_contact_author_fax '+91-512-259 7436'
_publ_contact_author_name 'Prof. V. Chandrasekhar'
_publ_contact_author_phone '+91-512-259 7259'
_publ_section_title
;
 Synthesis, Structure, and Magnetism of Heterobimetallic Trinuclear
 Complexes {[L2Co2Ln][X]} [Ln = Eu, X = Cl; Ln = Tb, Dy, Ho, X = NO3; LH3=
 (S)P[N(Me)N=CH-C6H3-2-OH-3-OMe]3]: A 3d-4f Family of Single-Molecule
 Magnets
;
_journal_name_full 'Inorganic Chemistry'
_journal_page_first 1148
_journal_page_last 1157
_journal_paper_doi 10.1021/ic801905p
_journal_volume 48
_journal_year 2009
_chemical_formula_sum 'C56 H66 Cl6 Co2 N13 O17 P2 S2 Tb'
_chemical_formula_weight 1808.76
_chemical_name_systematic ?
_space_group_IT_number 2
_symmetry_cell_setting triclinic
_symmetry_space_group_name_Hall '-P 1'
_symmetry_space_group_name_H-M 'P -1'
_atom_sites_solution_hydrogens geom
_atom_sites_solution_primary direct
_atom_sites_solution_secondary difmap
_audit_creation_method SHELXL-97
_cell_angle_alpha 71.553(3)
_cell_angle_beta 86.256(3)
_cell_angle_gamma 61.042(2)
_cell_formula_units_Z 1
_cell_length_a 11.5880(19)
_cell_length_b 11.7744(19)
_cell_length_c 15.855(3)
_cell_measurement_reflns_used 3799
_cell_measurement_temperature 100(2)
_cell_measurement_theta_max 27.91
_cell_measurement_theta_min 2.31
_cell_volume 1785.5(5)
_computing_cell_refinement 'Bruker SMART'
_computing_data_collection 'Bruker SMART'
_computing_data_reduction 'Bruker SAINT'
_computing_molecular_graphics 'Bruker SHELXTL'
_computing_publication_material 'Bruker SHELXTL'
_computing_structure_refinement 'Bruker SHELXTL'
_computing_structure_solution 'Bruker SHELXTL'
_diffrn_ambient_temperature 100(2)
_diffrn_measured_fraction_theta_full 0.978
_diffrn_measured_fraction_theta_max 0.978
_diffrn_radiation_monochromator graphite
_diffrn_radiation_source 'fine-focus sealed tube'
_diffrn_radiation_type MoK\a
_diffrn_radiation_wavelength 0.71073
_diffrn_reflns_av_R_equivalents 0.0266
_diffrn_reflns_av_sigmaI/netI 0.0555
_diffrn_reflns_limit_h_max 14
_diffrn_reflns_limit_h_min -14
_diffrn_reflns_limit_k_max 14
_diffrn_reflns_limit_k_min -13
_diffrn_reflns_limit_l_max 19
_diffrn_reflns_limit_l_min -10
_diffrn_reflns_number 10054
_diffrn_reflns_theta_full 25.99
_diffrn_reflns_theta_max 25.99
_diffrn_reflns_theta_min 2.02
_exptl_absorpt_coefficient_mu 1.841
_exptl_absorpt_correction_T_max 0.7827
_exptl_absorpt_correction_T_min 0.6561
_exptl_absorpt_correction_type empirical
_exptl_absorpt_process_details SADABS
_exptl_crystal_colour red
_exptl_crystal_density_diffrn 1.682
_exptl_crystal_density_method 'not measured'
_exptl_crystal_description block
_exptl_crystal_F_000 912
_exptl_crystal_size_max 0.25
_exptl_crystal_size_mid 0.16
_exptl_crystal_size_min 0.14
_refine_diff_density_max 1.979
_refine_diff_density_min -0.815
_refine_diff_density_rms 0.138
_refine_ls_extinction_method none
_refine_ls_goodness_of_fit_ref 1.022
_refine_ls_hydrogen_treatment constr
_refine_ls_matrix_type full
_refine_ls_number_parameters 493
_refine_ls_number_reflns 6870
_refine_ls_number_restraints 456
_refine_ls_restrained_S_all 0.991
_refine_ls_R_factor_all 0.0571
_refine_ls_R_factor_gt 0.0483
_refine_ls_shift/su_max 0.001
_refine_ls_shift/su_mean 0.000
_refine_ls_structure_factor_coef Fsqd
_refine_ls_weighting_details 'calc w=1/[\s^2^(Fo^2^)+(0.0758P)^2^+2.4697P] where P=(Fo^2^+2Fc^2^)/3'
_refine_ls_weighting_scheme calc
_refine_ls_wR_factor_gt 0.1256
_refine_ls_wR_factor_ref 0.1322
_reflns_number_gt 5875
_reflns_number_total 6870
_reflns_threshold_expression >2sigma(I)
_cod_data_source_file ic801905p_si_001_2.cif
_cod_data_source_block Co2Tb
_cod_depositor_comments
;
 Marking attached hydrogen atoms.

 2017-01-03

The following automatic conversions were performed:
'_symmetry_cell_setting' value 'Triclinic' changed to 'triclinic'
according to '/home/saulius/struct/CIF-dictionaries/cif_core.dic'
dictionary named 'cif_core.dic' version 2.4.1 from 2010-06-29.

Automatic conversion script
Id: cif_fix_enum 1527 2010-12-29 10:47:43Z saulius 
;
_cod_database_code 4301332

loop_
_symmetry_equiv_pos_as_xyz
'x, y, z'
'-x, -y, -z'

loop_
_atom_site_label
_atom_site_type_symbol
_atom_site_fract_x
_atom_site_fract_y
_atom_site_fract_z
_atom_site_U_iso_or_equiv
_atom_site_adp_type
_atom_site_occupancy
_atom_site_symmetry_multiplicity
_atom_site_calc_flag
_atom_site_refinement_flags
_atom_site_disorder_assembly
_atom_site_disorder_group
_atom_site_attached_hydrogens
Tb1 Tb 1.0000 0.0000 1.0000 0.01893(11) Uani 1 2 d SU . . 0
Co1 Co 0.97047(6) 0.12545(6) 0.77909(4) 0.01798(15) Uani 1 1 d U . . 0
P1 P 0.93947(13) 0.25298(13) 0.55724(8) 0.0253(3) Uani 1 1 d U . . 0
S1 S 0.91895(14) 0.32579(15) 0.42824(8) 0.0362(3) Uani 1 1 d U A . 0
N1 N 0.8104(7) 0.3472(7) 0.6033(5) 0.0199(15) Uiso 0.50 1 d PU A 1 0
N2 N 0.7987(7) 0.2728(7) 0.6915(5) 0.0177(15) Uiso 0.50 1 d PU A 1 0
N3 N 1.0718(7) 0.2464(7) 0.6056(5) 0.0213(16) Uiso 0.50 1 d PU A 1 0
N4 N 1.0586(7) 0.2369(7) 0.6994(5) 0.0199(16) Uiso 0.50 1 d PU A 1 0
N5 N 0.9603(7) 0.0973(7) 0.5934(5) 0.0213(16) Uiso 0.50 1 d PU A 1 0
N6 N 1.0227(7) 0.0190(7) 0.6859(5) 0.0205(16) Uiso 0.50 1 d PU A 1 0
N1' N 0.8439(8) 0.1785(8) 0.5965(5) 0.0253(17) Uiso 0.50 1 d PU A 2 0
N2' N 0.8171(7) 0.1717(7) 0.6882(5) 0.0189(15) Uiso 0.50 1 d PU A 2 0
N3' N 0.8964(8) 0.3727(9) 0.6034(6) 0.0311(19) Uiso 0.50 1 d PU A 2 0
N4' N 0.9508(8) 0.3186(8) 0.6963(5) 0.0259(17) Uiso 0.50 1 d PU A 2 0
N5' N 1.0927(8) 0.1298(9) 0.5993(6) 0.0320(19) Uiso 0.50 1 d PU A 2 0
N6' N 1.1029(8) 0.0419(8) 0.6897(6) 0.0284(18) Uiso 0.50 1 d PU A 2 0
N7 N 0.5164(9) 0.1677(11) 0.4910(6) 0.040(2) Uani 0.50 1 d PU . . 0
O1 O 0.8379(3) 0.1148(3) 0.87292(19) 0.0185(6) Uani 1 1 d U A . 0
O2 O 0.7294(3) 0.0655(4) 1.0196(2) 0.0306(8) Uani 1 1 d U . . 0
O3 O 1.0298(3) 0.1667(3) 0.8815(2) 0.0228(7) Uani 1 1 d U A . 0
O4 O 1.0889(3) 0.1700(3) 1.0369(2) 0.0267(7) Uani 1 1 d U . . 0
O5 O 1.0825(3) -0.0696(3) 0.8721(2) 0.0214(6) Uani 1 1 d U A . 0
O6 O 1.1950(3) -0.2789(3) 1.0187(2) 0.0294(8) Uani 1 1 d U . . 0
O7 O 0.4984(8) 0.2125(11) 0.5491(6) 0.059(2) Uani 0.50 1 d PU . . 0
O8 O 0.5008(10) 0.0652(9) 0.4965(6) 0.056(2) Uani 0.50 1 d PU . . 0
O9 O 0.5550(8) 0.2131(9) 0.4225(6) 0.049(2) Uani 0.50 1 d PU . . 0
O10 O 0.5789(5) 0.4373(5) 0.4353(3) 0.0666(14) Uani 1 1 d . . . 2
C1 C 0.7476(19) 0.498(2) 0.5913(14) 0.051(6) Uiso 0.50 1 d PU A 1 3
C1A C 0.8450(14) 0.0790(15) 0.5698(9) 0.020(4) Uiso 0.50 1 d PU A 2 3
C2 C 0.6765(8) 0.2964(9) 0.7008(6) 0.0203(18) Uiso 0.50 1 d PU A 1 1
C2' C 0.6920(9) 0.2089(9) 0.6984(6) 0.0225(19) Uiso 0.50 1 d PU A 2 1
C3 C 0.6339(5) 0.2203(6) 0.7817(3) 0.0344(12) Uani 1 1 d U . . 0
C4 C 0.7111(4) 0.1549(4) 0.8642(3) 0.0170(8) Uani 1 1 d U A . 0
C5 C 0.6470(4) 0.1284(4) 0.9426(3) 0.0188(9) Uani 1 1 d U A . 0
C6 C 0.5143(4) 0.1647(5) 0.9367(3) 0.0252(10) Uani 1 1 d U . . 0
H6 H 0.4736 0.1461 0.9894 0.030 Uiso 1 1 calc R A . 0
C7 C 0.4402(5) 0.2285(5) 0.8533(3) 0.0284(11) Uani 1 1 d U A . 0
H7 H 0.3495 0.2517 0.8492 0.034 Uiso 1 1 calc R . . 0
C8 C 0.4973(5) 0.2572(6) 0.7786(4) 0.0403(14) Uani 1 1 d U A . 0
H8 H 0.4449 0.3034 0.7224 0.048 Uiso 1 1 calc R . . 0
C9 C 0.6683(5) 0.0422(6) 1.1010(3) 0.0351(13) Uani 1 1 d U A . 0
H9A H 0.5990 0.1305 1.1055 0.053 Uiso 1 1 calc R . . 0
H9B H 0.7356 -0.0049 1.1525 0.053 Uiso 1 1 calc R . . 0
H9C H 0.6289 -0.0147 1.1003 0.053 Uiso 1 1 calc R . . 0
C10 C 1.1992(12) 0.1774(14) 0.5843(8) 0.022(3) Uiso 0.50 1 d PU A 1 3
C10A C 0.7736(14) 0.4927(14) 0.5844(10) 0.022(3) Uiso 0.50 1 d PU A 2 3
C11 C 1.0760(9) 0.3286(9) 0.7162(6) 0.0197(18) Uiso 0.50 1 d PU A 1 1
C11' C 0.9928(9) 0.3928(10) 0.7150(6) 0.024(2) Uiso 0.50 1 d PU A 2 1
C12 C 1.0627(6) 0.3575(6) 0.8024(3) 0.0333(12) Uani 1 1 d U . . 0
C13 C 1.0603(4) 0.2606(5) 0.8813(3) 0.0228(9) Uani 1 1 d U A . 0
C14 C 1.0918(4) 0.2690(5) 0.9636(3) 0.0207(9) Uani 1 1 d U A . 0
C15 C 1.1206(4) 0.3669(5) 0.9664(3) 0.0239(10) Uani 1 1 d U . . 0
H15 H 1.1423 0.3692 1.0224 0.029 Uiso 1 1 calc R A . 0
C16 C 1.1185(4) 0.4643(5) 0.8873(3) 0.0217(9) Uani 1 1 d U A . 0
H16 H 1.1371 0.5335 0.8897 0.026 Uiso 1 1 calc R . . 0
C17 C 1.0897(5) 0.4601(5) 0.8069(3) 0.0296(11) Uani 1 1 d U A . 0
H17 H 1.0879 0.5268 0.7534 0.035 Uiso 1 1 calc R . . 0
C18 C 1.1281(5) 0.1664(5) 1.1221(3) 0.0263(10) Uani 1 1 d U A . 0
H18A H 1.2202 0.1476 1.1243 0.039 Uiso 1 1 calc R . . 0
H18B H 1.1205 0.0940 1.1697 0.039 Uiso 1 1 calc R . . 0
H18C H 1.0703 0.2553 1.1306 0.039 Uiso 1 1 calc R . . 0
C19 C 0.8691(15) 0.0524(16) 0.5748(10) 0.027(4) Uiso 0.50 1 d PU A 1 3
C19A C 1.2156(15) 0.1408(16) 0.5847(10) 0.036(4) Uiso 0.50 1 d PU A 2 3
C20 C 1.1134(9) -0.1049(9) 0.6930(6) 0.0236(19) Uiso 0.50 1 d PU A 1 1
C20' C 1.1875(11) -0.0848(11) 0.7021(7) 0.034(2) Uiso 0.50 1 d PU A 2 1
C21 C 1.2064(7) -0.2041(6) 0.7799(4) 0.0552(19) Uani 1 1 d U . . 0
C22 C 1.1721(4) -0.1867(5) 0.8628(3) 0.0255(10) Uani 1 1 d U A . 0
C23 C 1.2380(4) -0.3022(5) 0.9398(3) 0.0255(10) Uani 1 1 d U A . 0
C24 C 1.3355(5) -0.4258(5) 0.9336(4) 0.0288(10) Uani 1 1 d U . . 0
H24 H 1.3796 -0.5019 0.9864 0.035 Uiso 1 1 calc R A . 0
C25 C 1.3701(5) -0.4401(6) 0.8499(4) 0.0371(12) Uani 1 1 d U A . 0
H25 H 1.4385 -0.5254 0.8460 0.045 Uiso 1 1 calc R . . 0
C26 C 1.3070(7) -0.3339(6) 0.7754(4) 0.061(2) Uani 1 1 d U A . 0
H26 H 1.3295 -0.3450 0.7187 0.073 Uiso 1 1 calc R . . 0
C27 C 1.2488(5) -0.3947(5) 1.0982(3) 0.0299(11) Uani 1 1 d U A . 0
H27A H 1.2205 -0.4600 1.0961 0.045 Uiso 1 1 calc R . . 0
H27B H 1.2169 -0.3645 1.1502 0.045 Uiso 1 1 calc R . . 0
H27C H 1.3458 -0.4392 1.1031 0.045 Uiso 1 1 calc R . . 0
C28 C 0.3973(6) 0.1499(6) 0.3065(4) 0.0414(13) Uani 1 1 d U . . 1
Cl3 Cl 0.3865(13) 0.2752(13) 0.1983(9) 0.0502(19) Uani 0.33 1 d PU B 1 0
Cl3' Cl 0.4802(8) 0.2511(8) 0.2805(6) 0.070(2) Uani 0.33 1 d PU B 2 0
Cl3" Cl 0.4222(14) 0.2799(14) 0.2302(11) 0.118(8) Uani 0.33 1 d PU B 3 0
Cl2 Cl 0.2288(5) 0.2138(4) 0.3286(3) 0.0388(8) Uani 0.70 1 d PU B 1 0
Cl2' Cl 0.2314(12) 0.2561(11) 0.3001(8) 0.064(3) Uani 0.30 1 d PU B 2 0
Cl1 Cl 0.4461(9) -0.0021(7) 0.2759(5) 0.0404(14) Uani 0.50 1 d PU B 1 0
Cl1' Cl 0.4484(9) 0.0364(7) 0.2516(5) 0.0463(15) Uani 0.50 1 d PU B 2 0

loop_
_atom_site_aniso_label
_atom_site_aniso_U_11
_atom_site_aniso_U_22
_atom_site_aniso_U_33
_atom_site_aniso_U_23
_atom_site_aniso_U_13
_atom_site_aniso_U_12
Tb1 0.02352(18) 0.02609(18) 0.01133(17) -0.00437(12) 0.00198(12) -0.01629(14)
Co1 0.0221(3) 0.0230(3) 0.0133(3) -0.0051(2) 0.0017(2) -0.0149(3)
P1 0.0321(7) 0.0350(7) 0.0128(6) -0.0039(5) 0.0013(5) -0.0217(6)
S1 0.0489(8) 0.0512(8) 0.0126(6) -0.0032(6) 0.0018(5) -0.0318(7)
N7 0.033(5) 0.066(6) 0.020(4) -0.007(4) -0.002(4) -0.026(5)
O1 0.0196(14) 0.0247(16) 0.0157(15) -0.0070(13) 0.0038(12) -0.0142(13)
O2 0.0224(16) 0.049(2) 0.0165(16) -0.0027(15) 0.0028(13) -0.0194(16)
O3 0.0320(17) 0.0315(17) 0.0161(15) -0.0074(13) 0.0009(13) -0.0240(15)
O4 0.0417(19) 0.0325(18) 0.0163(16) -0.0056(14) -0.0013(14) -0.0267(16)
O5 0.0235(15) 0.0233(15) 0.0165(15) -0.0056(12) 0.0021(12) -0.0113(13)
O6 0.0358(18) 0.0275(17) 0.0204(17) -0.0066(14) -0.0018(14) -0.0122(15)
O7 0.040(5) 0.098(7) 0.061(6) -0.047(6) 0.006(4) -0.039(5)
O8 0.073(6) 0.055(5) 0.037(5) 0.000(4) -0.002(4) -0.036(5)
O9 0.048(5) 0.056(5) 0.048(5) -0.019(4) 0.017(4) -0.030(4)
O10 0.078(3) 0.066(3) 0.054(3) -0.016(3) -0.015(3) -0.034(3)
C3 0.021(2) 0.052(3) 0.020(2) -0.007(2) -0.0013(19) -0.013(2)
C4 0.0188(19) 0.016(2) 0.021(2) -0.0091(17) 0.0025(16) -0.0103(17)
C5 0.021(2) 0.017(2) 0.022(2) -0.0065(18) 0.0022(17) -0.0124(18)
C6 0.021(2) 0.027(2) 0.029(2) -0.010(2) 0.0074(19) -0.013(2)
C7 0.019(2) 0.032(3) 0.036(3) -0.018(2) 0.0032(19) -0.010(2)
C8 0.025(2) 0.066(4) 0.027(3) -0.016(3) 0.001(2) -0.019(3)
C9 0.030(3) 0.056(3) 0.020(2) -0.002(2) 0.006(2) -0.028(3)
C12 0.056(3) 0.046(3) 0.019(2) -0.008(2) 0.002(2) -0.042(3)
C13 0.024(2) 0.030(2) 0.022(2) -0.0077(19) 0.0038(19) -0.019(2)
C14 0.019(2) 0.027(2) 0.019(2) -0.0068(18) 0.0032(18) -0.0144(19)
C15 0.023(2) 0.028(2) 0.023(2) -0.0097(19) 0.0017(19) -0.013(2)
C16 0.022(2) 0.021(2) 0.028(2) -0.0124(19) 0.0043(19) -0.0125(19)
C17 0.042(3) 0.037(3) 0.023(2) -0.005(2) 0.004(2) -0.033(2)
C18 0.039(3) 0.027(2) 0.017(2) -0.0063(19) -0.001(2) -0.020(2)
C21 0.062(4) 0.037(3) 0.026(3) -0.007(2) 0.015(3) 0.002(3)
C22 0.015(2) 0.032(2) 0.026(2) -0.010(2) 0.0029(18) -0.0079(19)
C23 0.018(2) 0.030(2) 0.027(2) -0.007(2) -0.0001(18) -0.0126(19)
C24 0.022(2) 0.027(2) 0.034(3) -0.007(2) -0.002(2) -0.011(2)
C25 0.024(2) 0.031(3) 0.050(3) -0.017(2) 0.013(2) -0.008(2)
C26 0.071(4) 0.037(3) 0.038(3) -0.012(3) 0.033(3) -0.002(3)
C27 0.036(3) 0.028(2) 0.025(2) -0.002(2) -0.005(2) -0.017(2)
C28 0.042(3) 0.027(3) 0.058(4) -0.015(2) 0.016(3) -0.020(2)
Cl3 0.049(4) 0.027(3) 0.066(4) -0.005(3) 0.022(3) -0.020(3)
Cl3' 0.069(5) 0.063(5) 0.093(6) -0.006(4) -0.010(4) -0.053(4)
Cl3" 0.090(13) 0.045(5) 0.17(2) 0.007(11) 0.072(12) -0.029(8)
Cl2 0.0364(12) 0.042(2) 0.0412(17) -0.0199(13) 0.0132(11) -0.0185(14)
Cl2' 0.039(3) 0.064(7) 0.103(10) -0.057(6) 0.007(6) -0.019(4)
Cl1 0.042(2) 0.031(3) 0.050(4) -0.019(2) -0.001(3) -0.014(2)
Cl1' 0.038(2) 0.056(4) 0.047(4) -0.030(3) 0.013(3) -0.019(3)

loop_
_atom_type_symbol
_atom_type_description
_atom_type_scat_dispersion_real
_atom_type_scat_dispersion_imag
_atom_type_scat_source
C C 0.0033 0.0016 'International Tables Vol C Tables 4.2.6.8 and 6.1.1.4'
H H 0.0000 0.0000 'International Tables Vol C Tables 4.2.6.8 and 6.1.1.4'
N N 0.0061 0.0033 'International Tables Vol C Tables 4.2.6.8 and 6.1.1.4'
O O 0.0106 0.0060 'International Tables Vol C Tables 4.2.6.8 and 6.1.1.4'
P P 0.1023 0.0942 'International Tables Vol C Tables 4.2.6.8 and 6.1.1.4'
S S 0.1246 0.1234 'International Tables Vol C Tables 4.2.6.8 and 6.1.1.4'
Co Co 0.3494 0.9721 'International Tables Vol C Tables 4.2.6.8 and 6.1.1.4'
Tb Tb -0.1723 4.1537 'International Tables Vol C Tables 4.2.6.8 and 6.1.1.4'
Cl Cl 0.1484 0.1585 'International Tables Vol C Tables 4.2.6.8 and 6.1.1.4'

loop_
_geom_angle_atom_site_label_1
_geom_angle_atom_site_label_2
_geom_angle_atom_site_label_3
_geom_angle
_geom_angle_site_symmetry_1
_geom_angle_site_symmetry_3
_geom_angle_publ_flag
O1 Tb1 O1 179.999(1) . 2_757 ?
O1 Tb1 O5 114.01(10) . 2_757 ?
O1 Tb1 O5 65.99(10) 2_757 2_757 ?
O1 Tb1 O5 65.99(10) . . ?
O1 Tb1 O5 114.01(10) 2_757 . ?
O5 Tb1 O5 180.00(6) 2_757 . ?
O1 Tb1 O3 65.69(10) . . ?
O1 Tb1 O3 114.31(10) 2_757 . ?
O5 Tb1 O3 114.38(10) 2_757 . ?
O5 Tb1 O3 65.62(10) . . ?
O1 Tb1 O3 114.31(10) . 2_757 ?
O1 Tb1 O3 65.69(10) 2_757 2_757 ?
O5 Tb1 O3 65.62(10) 2_757 2_757 ?
O5 Tb1 O3 114.38(10) . 2_757 ?
O3 Tb1 O3 179.999(1) . 2_757 ?
O1 Tb1 O2 58.64(9) . . ?
O1 Tb1 O2 121.36(9) 2_757 . ?
O5 Tb1 O2 65.92(10) 2_757 . ?
O5 Tb1 O2 114.08(10) . . ?
O3 Tb1 O2 114.80(10) . . ?
O3 Tb1 O2 65.20(10) 2_757 . ?
O1 Tb1 O2 121.36(9) . 2_757 ?
O1 Tb1 O2 58.64(9) 2_757 2_757 ?
O5 Tb1 O2 114.08(10) 2_757 2_757 ?
O5 Tb1 O2 65.92(10) . 2_757 ?
O3 Tb1 O2 65.20(10) . 2_757 ?
O3 Tb1 O2 114.80(10) 2_757 2_757 ?
O2 Tb1 O2 180.0 . 2_757 ?
O1 Tb1 O4 66.02(10) . 2_757 ?
O1 Tb1 O4 113.98(10) 2_757 2_757 ?
O5 Tb1 O4 114.60(10) 2_757 2_757 ?
O5 Tb1 O4 65.40(10) . 2_757 ?
O3 Tb1 O4 121.19(10) . 2_757 ?
O3 Tb1 O4 58.81(10) 2_757 2_757 ?
O2 Tb1 O4 61.52(10) . 2_757 ?
O2 Tb1 O4 118.48(10) 2_757 2_757 ?
O1 Tb1 O4 113.98(10) . . ?
O1 Tb1 O4 66.02(10) 2_757 . ?
O5 Tb1 O4 65.40(10) 2_757 . ?
O5 Tb1 O4 114.60(10) . . ?
O3 Tb1 O4 58.81(10) . . ?
O3 Tb1 O4 121.19(10) 2_757 . ?
O2 Tb1 O4 118.48(10) . . ?
O2 Tb1 O4 61.52(10) 2_757 . ?
O4 Tb1 O4 180.0 2_757 . ?
O1 Tb1 O6 64.83(10) . 2_757 ?
O1 Tb1 O6 115.17(10) 2_757 2_757 ?
O5 Tb1 O6 58.64(10) 2_757 2_757 ?
O5 Tb1 O6 121.36(10) . 2_757 ?
O3 Tb1 O6 66.40(10) . 2_757 ?
O3 Tb1 O6 113.60(10) 2_757 2_757 ?
O2 Tb1 O6 61.25(10) . 2_757 ?
O2 Tb1 O6 118.75(10) 2_757 2_757 ?
O4 Tb1 O6 117.72(10) 2_757 2_757 ?
O4 Tb1 O6 62.28(10) . 2_757 ?
O1 Tb1 O6 115.17(10) . . ?
O1 Tb1 O6 64.83(10) 2_757 . ?
O5 Tb1 O6 121.36(10) 2_757 . ?
O5 Tb1 O6 58.64(10) . . ?
O3 Tb1 O6 113.60(10) . . ?
O3 Tb1 O6 66.40(10) 2_757 . ?
O2 Tb1 O6 118.75(10) . . ?
O2 Tb1 O6 61.25(10) 2_757 . ?
O4 Tb1 O6 62.28(10) 2_757 . ?
O4 Tb1 O6 117.72(10) . . ?
O6 Tb1 O6 180.0 2_757 . ?
O3 Co1 O5 77.16(12) . . ?
O3 Co1 O1 77.18(12) . . ?
O5 Co1 O1 77.32(12) . . ?
O3 Co1 N2 121.4(2) . . ?
O5 Co1 N2 150.4(2) . . ?
O1 Co1 N2 84.5(2) . . ?
O3 Co1 N2' 148.5(2) . . ?
O5 Co1 N2' 122.4(2) . . ?
O1 Co1 N2' 83.4(2) . . ?
N2 Co1 N2' 30.9(3) . . ?
O3 Co1 N6 148.7(2) . . ?
O5 Co1 N6 84.2(2) . . ?
O1 Co1 N6 123.0(2) . . ?
N2 Co1 N6 86.6(3) . . ?
N2' Co1 N6 62.6(3) . . ?
O3 Co1 N4 83.5(2) . . ?
O5 Co1 N4 122.2(2) . . ?
O1 Co1 N4 148.7(2) . . ?
N2 Co1 N4 84.9(3) . . ?
N2' Co1 N4 101.8(3) . . ?
N6 Co1 N4 85.6(3) . . ?
O3 Co1 N6' 121.8(2) . . ?
O5 Co1 N6' 84.3(2) . . ?
O1 Co1 N6' 149.9(2) . . ?
N2 Co1 N6' 101.2(3) . . ?
N2' Co1 N6' 86.7(3) . . ?
N6 Co1 N6' 30.1(3) . . ?
N4 Co1 N6' 61.3(3) . . ?
O3 Co1 N4' 84.8(2) . . ?
O5 Co1 N4' 150.4(2) . . ?
O1 Co1 N4' 121.4(2) . . ?
N2 Co1 N4' 59.1(3) . . ?
N2' Co1 N4' 84.5(3) . . ?
N6 Co1 N4' 100.4(3) . . ?
N4 Co1 N4' 31.1(3) . . ?
N6' Co1 N4' 85.6(3) . . ?
O3 Co1 Tb1 46.11(8) . . ?
O5 Co1 Tb1 46.13(8) . . ?
O1 Co1 Tb1 46.06(8) . . ?
N2 Co1 Tb1 128.42(19) . . ?
N2' Co1 Tb1 127.7(2) . . ?
N6 Co1 Tb1 128.6(2) . . ?
N4 Co1 Tb1 127.8(2) . . ?
N6' Co1 Tb1 128.5(2) . . ?
N4' Co1 Tb1 128.8(2) . . ?
N5 P1 N3' 133.7(4) . . ?
N5 P1 N5' 64.8(4) . . ?
N3' P1 N5' 108.4(4) . . ?
N5 P1 N1 106.8(4) . . ?
N3' P1 N1 41.6(4) . . ?
N5' P1 N1 132.3(4) . . ?
N5 P1 N1' 43.2(4) . . ?
N3' P1 N1' 106.0(4) . . ?
N5' P1 N1' 104.4(4) . . ?
N1 P1 N1' 67.5(4) . . ?
N5 P1 N3 106.7(4) . . ?
N3' P1 N3 66.5(4) . . ?
N5' P1 N3 45.7(4) . . ?
N1 P1 N3 104.0(4) . . ?
N1' P1 N3 132.9(4) . . ?
N5 P1 S1 112.1(3) . . ?
N3' P1 S1 112.2(3) . . ?
N5' P1 S1 113.0(3) . . ?
N1 P1 S1 113.2(3) . . ?
N1' P1 S1 112.3(3) . . ?
N3 P1 S1 113.3(3) . . ?
N2 N1 C1 110.5(10) . . ?
N2 N1 P1 113.7(5) . . ?
C1 N1 P1 128.7(9) . . ?
C2 N2 N1 111.5(7) . . ?
C2 N2 Co1 128.3(6) . . ?
N1 N2 Co1 119.5(5) . . ?
C10 N3 N4 115.9(8) . . ?
C10 N3 P1 122.2(7) . . ?
N4 N3 P1 111.4(5) . . ?
C11 N4 N3 110.8(7) . . ?
C11 N4 Co1 126.6(6) . . ?
N3 N4 Co1 120.5(5) . . ?
N6 N5 C19 108.8(8) . . ?
N6 N5 P1 114.3(6) . . ?
C19 N5 P1 127.2(8) . . ?
C20 N6 N5 111.2(7) . . ?
C20 N6 Co1 130.6(7) . . ?
N5 N6 Co1 117.8(5) . . ?
C1A N1' N2' 116.1(8) . . ?
C1A N1' P1 123.9(8) . . ?
N2' N1' P1 112.8(6) . . ?
C2' N2' N1' 111.5(7) . . ?
C2' N2' Co1 129.8(6) . . ?
N1' N2' Co1 118.4(5) . . ?
C10A N3' N4' 113.2(9) . . ?
C10A N3' P1 124.7(8) . . ?
N4' N3' P1 113.2(6) . . ?
C11' N4' N3' 112.2(8) . . ?
C11' N4' Co1 128.5(7) . . ?
N3' N4' Co1 119.0(6) . . ?
N6' N5' C19A 109.9(9) . . ?
N6' N5' P1 114.3(6) . . ?
C19A N5' P1 126.4(8) . . ?
C20' N6' N5' 112.6(8) . . ?
C20' N6' Co1 127.6(7) . . ?
N5' N6' Co1 119.4(6) . . ?
O7 N7 O9 121.5(12) . . ?
O7 N7 O8 122.2(10) . . ?
O9 N7 O8 116.2(10) . . ?
C4 O1 Co1 132.0(3) . . ?
C4 O1 Tb1 133.0(3) . . ?
Co1 O1 Tb1 95.02(11) . . ?
C5 O2 C9 115.5(4) . . ?
C5 O2 Tb1 116.1(2) . . ?
C9 O2 Tb1 128.4(3) . . ?
C13 O3 Co1 132.2(3) . . ?
C13 O3 Tb1 132.3(3) . . ?
Co1 O3 Tb1 95.22(11) . . ?
C14 O4 C18 116.1(3) . . ?
C14 O4 Tb1 115.6(3) . . ?
C18 O4 Tb1 128.3(3) . . ?
C22 O5 Co1 131.9(3) . . ?
C22 O5 Tb1 133.1(3) . . ?
Co1 O5 Tb1 94.98(12) . . ?
C23 O6 C27 116.9(4) . . ?
C23 O6 Tb1 114.9(3) . . ?
C27 O6 Tb1 128.3(3) . . ?
N7 O8 O8 173.6(13) . 2_656 ?
N2 C2 C3 124.7(7) . . ?
N2' C2' C3 124.1(8) . . ?
C4 C3 C8 119.6(5) . . ?
C4 C3 C2' 122.2(5) . . ?
C8 C3 C2' 114.5(5) . . ?
C4 C3 C2 120.2(5) . . ?
C8 C3 C2 116.7(5) . . ?
C2' C3 C2 38.0(5) . . ?
O1 C4 C3 123.6(4) . . ?
O1 C4 C5 119.0(4) . . ?
C3 C4 C5 117.4(4) . . ?
O2 C5 C6 125.5(4) . . ?
O2 C5 C4 113.3(4) . . ?
C6 C5 C4 121.2(4) . . ?
C5 C6 C7 120.0(4) . . ?
C8 C7 C6 120.0(4) . . ?
C7 C8 C3 121.8(5) . . ?
N4 C11 C12 127.1(7) . . ?
N4' C11' C12 124.5(8) . . ?
C17 C12 C13 120.5(4) . . ?
C17 C12 C11' 112.9(5) . . ?
C13 C12 C11' 123.0(5) . . ?
C17 C12 C11 117.8(5) . . ?
C13 C12 C11 119.4(5) . . ?
C11' C12 C11 34.7(4) . . ?
O3 C13 C12 123.3(4) . . ?
O3 C13 C14 120.0(4) . . ?
C12 C13 C14 116.7(4) . . ?
C15 C14 O4 125.2(4) . . ?
C15 C14 C13 121.8(4) . . ?
O4 C14 C13 113.0(4) . . ?
C14 C15 C16 120.3(4) . . ?
C17 C16 C15 120.1(4) . . ?
C16 C17 C12 120.5(4) . . ?
N6 C20 C21 122.1(8) . . ?
N6' C20' C21 126.9(9) . . ?
C22 C21 C26 120.1(5) . . ?
C22 C21 C20' 119.6(6) . . ?
C26 C21 C20' 114.9(6) . . ?
C22 C21 C20 121.8(6) . . ?
C26 C21 C20 115.5(6) . . ?
C20' C21 C20 39.6(5) . . ?
O5 C22 C21 123.4(5) . . ?
O5 C22 C23 119.1(4) . . ?
C21 C22 C23 117.5(5) . . ?
C24 C23 O6 124.6(4) . . ?
C24 C23 C22 121.2(5) . . ?
O6 C23 C22 114.2(4) . . ?
C23 C24 C25 120.3(5) . . ?
C26 C25 C24 120.0(5) . . ?
C25 C26 C21 120.8(6) . . ?
Cl1' C28 Cl2' 117.6(7) . . ?
Cl1' C28 Cl3" 100.6(7) . . ?
Cl2' C28 Cl3" 92.8(6) . . ?
Cl1' C28 Cl2 114.3(5) . . ?
Cl2' C28 Cl2 18.6(4) . . ?
Cl3" C28 Cl2 111.3(6) . . ?
Cl1' C28 Cl3' 112.8(5) . . ?
Cl2' C28 Cl3' 109.0(5) . . ?
Cl3" C28 Cl3' 30.5(5) . . ?
Cl2 C28 Cl3' 123.9(5) . . ?
Cl1' C28 Cl1 16.0(3) . . ?
Cl2' C28 Cl1 115.9(6) . . ?
Cl3" C28 Cl1 116.5(7) . . ?
Cl2 C28 Cl1 107.4(4) . . ?
Cl3' C28 Cl1 125.3(5) . . ?
Cl1' C28 Cl3 86.1(5) . . ?
Cl2' C28 Cl3 84.5(6) . . ?
Cl3" C28 Cl3 22.5(7) . . ?
Cl2 C28 Cl3 102.7(5) . . ?
Cl3' C28 Cl3 52.6(4) . . ?
Cl1 C28 Cl3 101.8(5) . . ?

loop_
_geom_bond_atom_site_label_1
_geom_bond_atom_site_label_2
_geom_bond_distance
_geom_bond_site_symmetry_2
_geom_bond_publ_flag
Tb1 O1 2.393(3) . ?
Tb1 O1 2.393(3) 2_757 ?
Tb1 O5 2.396(3) 2_757 ?
Tb1 O5 2.396(3) . ?
Tb1 O3 2.396(3) . ?
Tb1 O3 2.396(3) 2_757 ?
Tb1 O2 2.865(3) . ?
Tb1 O2 2.865(3) 2_757 ?
Tb1 O4 2.869(3) 2_757 ?
Tb1 O4 2.869(3) . ?
Tb1 O6 2.875(3) 2_757 ?
Tb1 O6 2.875(3) . ?
Co1 O3 2.077(3) . ?
Co1 O5 2.086(3) . ?
Co1 O1 2.088(3) . ?
Co1 N2 2.096(7) . ?
Co1 N2' 2.106(7) . ?
Co1 N6 2.107(8) . ?
Co1 N4 2.108(7) . ?
Co1 N6' 2.114(8) . ?
Co1 N4' 2.144(8) . ?
P1 N5 1.634(7) . ?
P1 N3' 1.642(9) . ?
P1 N5' 1.658(8) . ?
P1 N1 1.663(7) . ?
P1 N1' 1.700(8) . ?
P1 N3 1.716(7) . ?
P1 S1 1.9317(17) . ?
N1 N2 1.434(10) . ?
N1 C1 1.51(2) . ?
N2 C2 1.312(11) . ?
N3 C10 1.379(14) . ?
N3 N4 1.459(11) . ?
N4 C11 1.295(12) . ?
N5 N6 1.471(10) . ?
N5 C19 1.471(17) . ?
N6 C20 1.293(12) . ?
N1' C1A 1.361(16) . ?
N1' N2' 1.452(11) . ?
N2' C2' 1.311(11) . ?
N3' C10A 1.397(17) . ?
N3' N4' 1.454(12) . ?
N4' C11' 1.297(12) . ?
N5' N6' 1.451(12) . ?
N5' C19A 1.489(17) . ?
N6' C20' 1.284(13) . ?
N7 O7 1.160(13) . ?
N7 O9 1.211(12) . ?
N7 O8 1.280(13) . ?
O1 C4 1.309(5) . ?
O2 C5 1.359(5) . ?
O2 C9 1.445(6) . ?
O3 C13 1.313(5) . ?
O4 C14 1.373(5) . ?
O4 C18 1.435(5) . ?
O5 C22 1.313(6) . ?
O6 C23 1.375(6) . ?
O6 C27 1.425(6) . ?
O8 O8 1.513(19) 2_656 ?
C2 C3 1.519(10) . ?
C2' C3 1.457(10) . ?
C3 C4 1.397(6) . ?
C3 C8 1.424(7) . ?
C4 C5 1.433(6) . ?
C5 C6 1.384(6) . ?
C6 C7 1.394(7) . ?
C7 C8 1.348(7) . ?
C11 C12 1.491(10) . ?
C11' C12 1.485(11) . ?
C12 C17 1.409(7) . ?
C12 C13 1.411(7) . ?
C13 C14 1.422(6) . ?
C14 C15 1.361(6) . ?
C15 C16 1.399(6) . ?
C16 C17 1.359(7) . ?
C20 C21 1.542(11) . ?
C20' C21 1.478(12) . ?
C21 C22 1.397(7) . ?
C21 C26 1.425(8) . ?
C22 C23 1.410(7) . ?
C23 C24 1.375(7) . ?
C24 C25 1.400(8) . ?
C25 C26 1.336(8) . ?
C28 Cl1' 1.672(11) . ?
C28 Cl2' 1.699(13) . ?
C28 Cl3" 1.761(14) . ?
C28 Cl2 1.776(7) . ?
C28 Cl3' 1.806(9) . ?
C28 Cl1 1.814(10) . ?
C28 Cl3 1.840(15) . ?
